data_7225959
loop_
_publ_author_name
'Zhang, Ying'
'Wang, Jun-Hao'
'Han, Gaoyi'
'Lu, Feng'
'Tong, Qing-Xiao'

_publ_section_title
;
 Phenanthroimidazole derivatives as emitters for non-doped deep-blue
 organic light emitting devices
;
_journal_name_full 'RSC Adv.'
_journal_paper_doi 10.1039/C6RA13605B
_journal_year 2016
_chemical_formula_moiety 'C41 H32 N2'
_chemical_formula_sum 'C41 H32 N2'
_chemical_formula_weight 552.69
_chemical_name_systematic
;
 ? 
;
_space_group_crystal_system triclinic
_space_group_IT_number 2
_space_group_name_Hall '-P 1'
_space_group_name_H-M_alt 'P -1'
_symmetry_space_group_name_Hall '-P 1'
_symmetry_space_group_name_H-M 'P -1'
_atom_sites_solution_hydrogens geom
_atom_sites_solution_primary direct
_atom_sites_solution_secondary difmap
_audit_creation_date 2016-04-01
_audit_creation_method
;
Olex2 1.2
(compiled 2016.02.19 svn.r3266 for OlexSys, GUI svn.r5155)
;
_audit_update_record
;
2016-04-05 deposited with the CCDC.
2016-07-18 downloaded from the CCDC.
;
_cell_angle_alpha 80.9050(10)
_cell_angle_beta 88.5920(10)
_cell_angle_gamma 81.8320(10)
_cell_formula_units_Z 2
_cell_length_a 10.2626(5)
_cell_length_b 11.9048(6)
_cell_length_c 12.5710(6)
_cell_measurement_reflns_used 5537
_cell_measurement_temperature 297(2)
_cell_measurement_theta_max 28.102
_cell_measurement_theta_min 3.115
_cell_volume 1501.15(13)
_computing_cell_refinement 'SAINT v8.34A (Bruker, 2013)'
_computing_data_reduction 'SAINT v8.34A (Bruker, 2013)'
_computing_molecular_graphics 'Olex2 (Dolomanov et al., 2009)'
_computing_publication_material 'Olex2 (Dolomanov et al., 2009)'
_computing_structure_refinement 'XL (Sheldrick, 2008)'
_computing_structure_solution 'XS (Sheldrick, 2008)'
_diffrn_ambient_temperature 296.74
_diffrn_measured_fraction_theta_full 0.961
_diffrn_measured_fraction_theta_max 0.961
_diffrn_measurement_device_type 'CCD area detector'
_diffrn_measurement_method 'phi and omega scans'
_diffrn_radiation_monochromator graphite
_diffrn_radiation_type MoK\a
_diffrn_radiation_wavelength 0.71073
_diffrn_reflns_av_R_equivalents 0.0317
_diffrn_reflns_av_unetI/netI 0.0447
_diffrn_reflns_limit_h_max 9
_diffrn_reflns_limit_h_min -13
_diffrn_reflns_limit_k_max 15
_diffrn_reflns_limit_k_min -15
_diffrn_reflns_limit_l_max 16
_diffrn_reflns_limit_l_min -16
_diffrn_reflns_number 14850
_diffrn_reflns_theta_full 28.34
_diffrn_reflns_theta_max 28.34
_diffrn_reflns_theta_min 2.84
_diffrn_source 'fine-focus sealed tube'
_exptl_absorpt_coefficient_mu 0.071
_exptl_absorpt_correction_T_max 0.9874
_exptl_absorpt_correction_T_min 0.9723
_exptl_crystal_colour colourless
_exptl_crystal_density_diffrn 1.223
_exptl_crystal_density_method 'not measured'
_exptl_crystal_description cylinder
_exptl_crystal_F_000 584
_exptl_crystal_size_max 0.4
_exptl_crystal_size_mid 0.2
_exptl_crystal_size_min 0.18
_refine_diff_density_max 0.232
_refine_diff_density_min -0.253
_refine_diff_density_rms 0.042
_refine_ls_extinction_method none
_refine_ls_goodness_of_fit_ref 1.003
_refine_ls_hydrogen_treatment constr
_refine_ls_matrix_type full
_refine_ls_number_parameters 391
_refine_ls_number_reflns 7204
_refine_ls_number_restraints 0
_refine_ls_restrained_S_all 1.003
_refine_ls_R_factor_all 0.1053
_refine_ls_R_factor_gt 0.0626
_refine_ls_shift/su_max 0.000
_refine_ls_shift/su_mean 0.000
_refine_ls_structure_factor_coef Fsqd
_refine_ls_weighting_details 'calc w=1/[\s^2^(Fo^2^)+(0.1500P)^2^+0.0000P] where P=(Fo^2^+2Fc^2^)/3'
_refine_ls_weighting_scheme calc
_refine_ls_wR_factor_gt 0.1914
_refine_ls_wR_factor_ref 0.2300
_reflns_number_gt 4486
_reflns_number_total 7204
_reflns_threshold_expression >2sigma(I)
_cod_data_source_file c6ra13605b2.cif
_cod_data_source_block 1
_cod_original_cell_volume 1501.16(13)
_cod_database_code 7225959
_olex2_refinement_description
;
1. Fixed Uiso
 At 1.2 times of:
  All C(H) groups
 At 1.5 times of:
  All C(H,H,H) groups
2.a Aromatic/amide H refined with riding coordinates:
 C26(H26), C27(H27), C18(H18), C20(H20), C21(H21), C17(H17), C24(H24),
 C37(H37), C23(H23), C10(H10), C4(H4), C11(H11), C13(H13), C7(H7), C12(H12),
 C6(H6), C5(H5), C35(H35), C29(H29), C30(H30), C33(H33), C34(H34), C32(H32)
2.b Idealised Me refined as rotating group:
 C41(H41A,H41B,H41C), C39(H39A,H39B,H39C), C40(H40A,H40B,H40C)
;
_olex2_submission_special_instructions 'No special instructions were received'

loop_
_space_group_symop_id
_space_group_symop_operation_xyz
1 'x, y, z'
2 '-x, -y, -z'

loop_
_atom_site_label
_atom_site_type_symbol
_atom_site_fract_x
_atom_site_fract_y
_atom_site_fract_z
_atom_site_U_iso_or_equiv
_atom_site_adp_type
_atom_site_occupancy
_atom_site_calc_flag
_atom_site_refinement_flags_posn
N1 N 0.20875(15) 0.86593(13) 0.62808(12) 0.0418(4) Uani 1 d .
N2 N 0.10779(16) 0.75287(13) 0.54014(12) 0.0448(4) Uani 1 d .
C14 C 0.08315(19) 0.59891(15) 0.69760(15) 0.0444(4) Uani 1 d .
C25 C 0.38137(18) 1.15370(16) 0.68241(15) 0.0437(4) Uani 1 d .
C9 C 0.10904(19) 0.56398(16) 0.80836(15) 0.0463(5) Uani 1 d .
C2 C 0.18589(18) 0.77150(16) 0.70344(15) 0.0416(4) Uani 1 d .
C3 C 0.22102(19) 0.73810(17) 0.81534(15) 0.0457(4) Uani 1 d .
C26 C 0.45632(18) 1.06135(16) 0.64401(16) 0.0468(5) Uani 1 d .
H26 H 0.5454 1.0635 0.6298 0.056 Uiso 1 calc R
C22 C 0.26872(18) 0.96275(15) 0.64754(14) 0.0413(4) Uani 1 d .
C8 C 0.18011(19) 0.63372(17) 0.86721(15) 0.0474(5) Uani 1 d .
C1 C 0.12347(18) 0.70475(15) 0.64678(14) 0.0415(4) Uani 1 d .
C16 C 0.16799(17) 0.92487(15) 0.42695(14) 0.0404(4) Uani 1 d .
C27 C 0.40073(18) 0.96664(15) 0.62667(15) 0.0447(4) Uani 1 d .
H27 H 0.4522 0.9057 0.6010 0.054 Uiso 1 calc R
C18 C 0.1964(2) 0.93624(16) 0.23427(15) 0.0457(4) Uani 1 d .
H18 H 0.2065 0.8991 0.1742 0.055 Uiso 1 calc R
C20 C 0.1733(2) 1.10657(16) 0.31201(16) 0.0471(5) Uani 1 d .
H20 H 0.1666 1.1861 0.3050 0.057 Uiso 1 calc R
C21 C 0.16086(19) 1.04346(16) 0.41400(15) 0.0463(5) Uani 1 d .
H21 H 0.1477 1.0810 0.4737 0.056 Uiso 1 calc R
C17 C 0.18293(19) 0.87241(16) 0.33490(15) 0.0439(4) Uani 1 d .
H17 H 0.1839 0.7934 0.3413 0.053 Uiso 1 calc R
C19 C 0.19524(18) 1.05502(15) 0.22080(15) 0.0426(4) Uani 1 d .
C28 C 0.43722(19) 1.25928(16) 0.69593(17) 0.0479(5) Uani 1 d .
C24 C 0.24882(19) 1.14644(17) 0.70459(17) 0.0516(5) Uani 1 d .
H24 H 0.1971 1.2066 0.7311 0.062 Uiso 1 calc R
C15 C 0.15913(18) 0.84923(15) 0.53144(14) 0.0406(4) Uani 1 d .
C37 C 0.5270(2) 1.30283(17) 0.62403(18) 0.0525(5) Uani 1 d .
H37 H 0.5597 1.2612 0.5702 0.063 Uiso 1 calc R
C38 C 0.2192(2) 1.12197(17) 0.10916(16) 0.0523(5) Uani 1 d .
C23 C 0.19272(19) 1.05213(18) 0.68819(17) 0.0500(5) Uani 1 d .
H23 H 0.1043 1.0485 0.7043 0.060 Uiso 1 calc R
C10 C 0.0655(2) 0.46084(18) 0.85659(18) 0.0573(5) Uani 1 d .
H10 H 0.0783 0.4366 0.9301 0.069 Uiso 1 calc R
C4 C 0.2944(2) 0.7991(2) 0.87415(17) 0.0587(6) Uani 1 d .
H4 H 0.3212 0.8676 0.8410 0.070 Uiso 1 calc R
C11 C 0.0050(2) 0.39509(18) 0.7984(2) 0.0625(6) Uani 1 d .
H11 H -0.0216 0.3269 0.8327 0.075 Uiso 1 calc R
C13 C 0.0206(2) 0.53054(18) 0.63946(18) 0.0573(5) Uani 1 d .
H13 H 0.0045 0.5544 0.5663 0.069 Uiso 1 calc R
C7 C 0.2141(2) 0.5974(2) 0.97612(17) 0.0614(6) Uani 1 d .
H7 H 0.1872 0.5300 1.0119 0.074 Uiso 1 calc R
C31 C 0.5218(2) 1.4710(2) 0.7120(2) 0.0668(7) Uani 1 d .
C36 C 0.5715(2) 1.40951(18) 0.6292(2) 0.0577(6) Uani 1 d .
C12 C -0.0172(2) 0.42918(19) 0.6889(2) 0.0635(6) Uani 1 d .
H12 H -0.0573 0.3837 0.6495 0.076 Uiso 1 calc R
C6 C 0.2855(3) 0.6584(2) 1.03096(19) 0.0723(7) Uani 1 d .
H6 H 0.3062 0.6322 1.1030 0.087 Uiso 1 calc R
C5 C 0.3266(3) 0.7581(2) 0.97989(19) 0.0706(7) Uani 1 d .
H5 H 0.3766 0.7982 1.0173 0.085 Uiso 1 calc R
C35 C 0.6584(2) 1.4573(2) 0.5517(2) 0.0717(7) Uani 1 d .
H35 H 0.6925 1.4164 0.4978 0.086 Uiso 1 calc R
C29 C 0.3917(2) 1.3214(2) 0.7797(2) 0.0633(6) Uani 1 d .
H29 H 0.3324 1.2922 0.8302 0.076 Uiso 1 calc R
C30 C 0.4333(3) 1.4231(2) 0.7877(2) 0.0766(8) Uani 1 d .
H30 H 0.4028 1.4618 0.8441 0.092 Uiso 1 calc R
C33 C 0.6429(3) 1.6253(3) 0.6359(4) 0.1021(12) Uani 1 d .
H33 H 0.6662 1.6978 0.6370 0.123 Uiso 1 calc R
C41 C 0.3524(3) 1.0730(3) 0.0673(3) 0.0997(11) Uani 1 d .
H41A H 0.4200 1.0780 0.1171 0.149 Uiso 1 calc GR
H41B H 0.3695 1.1160 -0.0016 0.149 Uiso 1 calc GR
H41C H 0.3516 0.9940 0.0600 0.149 Uiso 1 calc GR
C34 C 0.6925(3) 1.5631(2) 0.5556(3) 0.0895(10) Uani 1 d .
H34 H 0.7495 1.5940 0.5040 0.107 Uiso 1 calc R
C32 C 0.5605(3) 1.5811(2) 0.7133(3) 0.0940(10) Uani 1 d .
H32 H 0.5293 1.6232 0.7672 0.113 Uiso 1 calc R
C39 C 0.1119(4) 1.1114(3) 0.0325(2) 0.1132(12) Uani 1 d .
H39A H 0.1140 1.0322 0.0247 0.170 Uiso 1 calc GR
H39B H 0.1258 1.1557 -0.0365 0.170 Uiso 1 calc GR
H39C H 0.0278 1.1395 0.0606 0.170 Uiso 1 calc GR
C40 C 0.2217(4) 1.2489(2) 0.1117(2) 0.1064(12) Uani 1 d .
H40A H 0.1388 1.2823 0.1378 0.160 Uiso 1 calc GR
H40B H 0.2372 1.2872 0.0404 0.160 Uiso 1 calc GR
H40C H 0.2909 1.2575 0.1586 0.160 Uiso 1 calc GR

loop_
_atom_site_aniso_label
_atom_site_aniso_U_11
_atom_site_aniso_U_22
_atom_site_aniso_U_33
_atom_site_aniso_U_23
_atom_site_aniso_U_13
_atom_site_aniso_U_12
N1 0.0443(8) 0.0428(8) 0.0393(8) -0.0032(6) 0.0014(6) -0.0127(7)
N2 0.0507(9) 0.0431(9) 0.0412(8) -0.0022(6) 0.0018(7) -0.0134(7)
C14 0.0455(10) 0.0421(10) 0.0446(10) -0.0016(8) 0.0036(8) -0.0094(8)
C25 0.0419(10) 0.0430(10) 0.0462(10) -0.0074(8) -0.0023(8) -0.0058(8)
C9 0.0441(10) 0.0452(10) 0.0467(11) -0.0008(8) 0.0061(8) -0.0042(8)
C2 0.0406(9) 0.0446(10) 0.0399(9) -0.0045(7) 0.0046(7) -0.0096(8)
C3 0.0436(10) 0.0518(11) 0.0406(10) -0.0042(8) 0.0011(8) -0.0068(8)
C26 0.0369(10) 0.0472(11) 0.0567(11) -0.0091(8) 0.0044(8) -0.0077(8)
C22 0.0408(10) 0.0422(10) 0.0414(9) -0.0050(7) 0.0019(8) -0.0093(8)
C8 0.0450(10) 0.0543(12) 0.0405(10) -0.0028(8) 0.0040(8) -0.0048(9)
C1 0.0429(10) 0.0418(10) 0.0388(9) -0.0024(7) 0.0029(8) -0.0073(8)
C16 0.0371(9) 0.0419(10) 0.0413(9) -0.0020(7) 0.0004(7) -0.0079(7)
C27 0.0405(10) 0.0414(10) 0.0524(11) -0.0102(8) 0.0037(8) -0.0043(8)
C18 0.0524(11) 0.0455(10) 0.0411(10) -0.0091(8) 0.0014(8) -0.0103(8)
C20 0.0564(12) 0.0351(9) 0.0484(11) -0.0038(8) 0.0012(9) -0.0047(8)
C21 0.0536(11) 0.0421(10) 0.0429(10) -0.0080(8) 0.0033(8) -0.0049(8)
C17 0.0472(10) 0.0372(9) 0.0487(10) -0.0057(7) -0.0009(8) -0.0122(8)
C19 0.0412(10) 0.0423(10) 0.0429(10) -0.0013(7) -0.0005(8) -0.0073(8)
C28 0.0448(10) 0.0431(10) 0.0571(12) -0.0112(8) -0.0083(9) -0.0053(8)
C24 0.0440(11) 0.0516(11) 0.0615(12) -0.0208(9) 0.0039(9) -0.0025(9)
C15 0.0414(9) 0.0417(10) 0.0390(9) -0.0046(7) 0.0021(7) -0.0088(8)
C37 0.0462(11) 0.0455(11) 0.0650(13) -0.0090(9) -0.0076(10) -0.0019(9)
C38 0.0630(13) 0.0493(11) 0.0411(10) 0.0027(8) 0.0032(9) -0.0079(10)
C23 0.0364(9) 0.0581(12) 0.0580(12) -0.0160(9) 0.0053(9) -0.0086(9)
C10 0.0615(13) 0.0536(12) 0.0518(12) 0.0083(9) 0.0034(10) -0.0100(10)
C4 0.0616(13) 0.0675(14) 0.0493(12) -0.0063(10) -0.0041(10) -0.0187(11)
C11 0.0679(14) 0.0451(12) 0.0712(15) 0.0081(10) 0.0058(12) -0.0172(10)
C13 0.0689(14) 0.0507(12) 0.0534(12) -0.0001(9) -0.0041(10) -0.0209(10)
C7 0.0677(14) 0.0685(14) 0.0447(11) 0.0029(10) -0.0002(10) -0.0115(11)
C31 0.0501(12) 0.0553(13) 0.0992(19) -0.0248(12) -0.0228(13) -0.0040(10)
C36 0.0444(11) 0.0461(11) 0.0804(15) -0.0045(10) -0.0189(11) -0.0016(9)
C12 0.0698(15) 0.0510(12) 0.0717(15) -0.0038(10) -0.0014(12) -0.0220(11)
C6 0.0798(17) 0.0921(19) 0.0428(12) 0.0002(11) -0.0099(11) -0.0155(14)
C5 0.0760(17) 0.0890(18) 0.0508(13) -0.0100(12) -0.0126(12) -0.0236(14)
C35 0.0535(13) 0.0575(14) 0.0995(19) 0.0055(12) -0.0121(13) -0.0097(11)
C29 0.0571(13) 0.0716(15) 0.0689(15) -0.0299(12) 0.0010(11) -0.0141(11)
C30 0.0659(15) 0.0807(17) 0.094(2) -0.0496(15) -0.0087(14) -0.0075(13)
C33 0.083(2) 0.0570(16) 0.170(4) -0.015(2) -0.042(2) -0.0212(15)
C41 0.096(2) 0.090(2) 0.094(2) 0.0229(16) 0.0438(18) 0.0037(16)
C34 0.0648(16) 0.0630(16) 0.136(3) 0.0129(17) -0.0293(17) -0.0207(14)
C32 0.0779(19) 0.0650(16) 0.149(3) -0.0393(18) -0.029(2) -0.0129(15)
C39 0.119(3) 0.156(3) 0.0600(17) 0.0266(18) -0.0253(17) -0.046(2)
C40 0.195(4) 0.0562(16) 0.0625(16) 0.0101(12) 0.0210(19) -0.0241(19)

loop_
_atom_type_symbol
_atom_type_description
_atom_type_scat_dispersion_real
_atom_type_scat_dispersion_imag
_atom_type_scat_source
C C 0.0033 0.0016 'International Tables Vol C Tables 4.2.6.8 and 6.1.1.4'
H H 0.0000 0.0000 'International Tables Vol C Tables 4.2.6.8 and 6.1.1.4'
N N 0.0061 0.0033 'International Tables Vol C Tables 4.2.6.8 and 6.1.1.4'

loop_
_geom_angle_atom_site_label_1
_geom_angle_atom_site_label_2
_geom_angle_atom_site_label_3
_geom_angle
C2 N1 C22 126.91(15)
C15 N1 C2 106.24(14)
C15 N1 C22 126.84(15)
C15 N2 C1 104.90(15)
C9 C14 C1 118.14(17)
C13 C14 C9 120.40(17)
C13 C14 C1 121.46(18)
C26 C25 C28 122.17(17)
C26 C25 C24 117.71(17)
C24 C25 C28 120.08(17)
C14 C9 C8 119.84(17)
C10 C9 C14 116.81(18)
C10 C9 C8 123.35(18)
N1 C2 C3 131.92(17)
C1 C2 N1 104.93(15)
C1 C2 C3 123.07(16)
C8 C3 C2 115.86(17)
C4 C3 C2 124.96(18)
C4 C3 C8 119.15(18)
C25 C26 H26 119.4
C27 C26 C25 121.21(17)
C27 C26 H26 119.4
C27 C22 N1 120.53(16)
C27 C22 C23 120.17(17)
C23 C22 N1 119.30(16)
C3 C8 C9 121.39(17)
C7 C8 C9 121.01(18)
C7 C8 C3 117.56(19)
N2 C1 C14 126.85(17)
N2 C1 C2 111.57(15)
C2 C1 C14 121.58(17)
C21 C16 C17 117.99(16)
C21 C16 C15 124.88(16)
C17 C16 C15 117.13(16)
C26 C27 H27 120.1
C22 C27 C26 119.78(17)
C22 C27 H27 120.1
C17 C18 H18 119.2
C17 C18 C19 121.55(17)
C19 C18 H18 119.2
C21 C20 H20 118.9
C19 C20 H20 118.9
C19 C20 C21 122.27(17)
C16 C21 C20 120.30(17)
C16 C21 H21 119.9
C20 C21 H21 119.9
C16 C17 H17 119.5
C18 C17 C16 120.94(17)
C18 C17 H17 119.5
C18 C19 C38 120.13(17)
C20 C19 C18 116.81(17)
C20 C19 C38 123.06(17)
C37 C28 C25 121.23(18)
C37 C28 C29 118.39(19)
C29 C28 C25 120.24(19)
C25 C24 H24 119.3
C23 C24 C25 121.49(18)
C23 C24 H24 119.3
N1 C15 C16 125.42(16)
N2 C15 N1 112.36(15)
N2 C15 C16 122.11(16)
C28 C37 H37 118.9
C28 C37 C36 122.1(2)
C36 C37 H37 118.9
C41 C38 C19 108.92(18)
C39 C38 C19 109.93(18)
C39 C38 C41 109.7(3)
C39 C38 C40 108.2(2)
C40 C38 C19 112.43(18)
C40 C38 C41 107.6(2)
C22 C23 H23 120.2
C24 C23 C22 119.60(17)
C24 C23 H23 120.2
C9 C10 H10 119.0
C11 C10 C9 121.9(2)
C11 C10 H10 119.0
C3 C4 H4 119.7
C5 C4 C3 120.5(2)
C5 C4 H4 119.7
C10 C11 H11 119.7
C10 C11 C12 120.67(19)
C12 C11 H11 119.7
C14 C13 H13 119.5
C12 C13 C14 121.0(2)
C12 C13 H13 119.5
C8 C7 H7 119.0
C6 C7 C8 121.9(2)
C6 C7 H7 119.0
C36 C31 C30 119.0(2)
C36 C31 C32 118.1(3)
C30 C31 C32 122.9(3)
C31 C36 C37 118.2(2)
C31 C36 C35 119.6(2)
C35 C36 C37 122.1(2)
C11 C12 H12 120.4
C13 C12 C11 119.2(2)
C13 C12 H12 120.4
C7 C6 H6 119.9
C7 C6 C5 120.2(2)
C5 C6 H6 119.9
C4 C5 C6 120.6(2)
C4 C5 H5 119.7
C6 C5 H5 119.7
C36 C35 H35 119.8
C34 C35 C36 120.4(3)
C34 C35 H35 119.8
C28 C29 H29 119.5
C30 C29 C28 121.0(2)
C30 C29 H29 119.5
C31 C30 H30 119.4
C29 C30 C31 121.2(2)
C29 C30 H30 119.4
C34 C33 H33 119.6
C32 C33 H33 119.6
C32 C33 C34 120.7(3)
C38 C41 H41A 109.5
C38 C41 H41B 109.5
C38 C41 H41C 109.5
H41A C41 H41B 109.5
H41A C41 H41C 109.5
H41B C41 H41C 109.5
C35 C34 C33 120.6(3)
C35 C34 H34 119.7
C33 C34 H34 119.7
C31 C32 H32 119.7
C33 C32 C31 120.6(3)
C33 C32 H32 119.7
C38 C39 H39A 109.5
C38 C39 H39B 109.5
C38 C39 H39C 109.5
H39A C39 H39B 109.5
H39A C39 H39C 109.5
H39B C39 H39C 109.5
C38 C40 H40A 109.5
C38 C40 H40B 109.5
C38 C40 H40C 109.5
H40A C40 H40B 109.5
H40A C40 H40C 109.5
H40B C40 H40C 109.5

loop_
_geom_bond_atom_site_label_1
_geom_bond_atom_site_label_2
_geom_bond_distance
N1 C2 1.394(2)
N1 C22 1.437(2)
N1 C15 1.382(2)
N2 C1 1.376(2)
N2 C15 1.317(2)
C14 C9 1.409(3)
C14 C1 1.431(2)
C14 C13 1.403(3)
C25 C26 1.394(3)
C25 C28 1.488(3)
C25 C24 1.394(3)
C9 C8 1.470(3)
C9 C10 1.408(3)
C2 C3 1.440(3)
C2 C1 1.377(3)
C3 C8 1.423(3)
C3 C4 1.412(3)
C26 H26 0.9300
C26 C27 1.382(2)
C22 C27 1.379(2)
C22 C23 1.385(3)
C8 C7 1.406(3)
C16 C21 1.387(2)
C16 C17 1.395(3)
C16 C15 1.479(2)
C27 H27 0.9300
C18 H18 0.9300
C18 C17 1.383(3)
C18 C19 1.396(2)
C20 H20 0.9300
C20 C21 1.393(3)
C20 C19 1.383(3)
C21 H21 0.9300
C17 H17 0.9300
C19 C38 1.533(2)
C28 C37 1.371(3)
C28 C29 1.414(3)
C24 H24 0.9300
C24 C23 1.377(3)
C37 H37 0.9300
C37 C36 1.421(3)
C38 C41 1.523(4)
C38 C39 1.513(4)
C38 C40 1.521(3)
C23 H23 0.9300
C10 H10 0.9300
C10 C11 1.370(3)
C4 H4 0.9300
C4 C5 1.373(3)
C11 H11 0.9300
C11 C12 1.387(3)
C13 H13 0.9300
C13 C12 1.370(3)
C7 H7 0.9300
C7 C6 1.368(3)
C31 C36 1.410(3)
C31 C30 1.410(4)
C31 C32 1.425(3)
C36 C35 1.412(3)
C12 H12 0.9300
C6 H6 0.9300
C6 C5 1.374(3)
C5 H5 0.9300
C35 H35 0.9300
C35 C34 1.362(3)
C29 H29 0.9300
C29 C30 1.358(3)
C30 H30 0.9300
C33 H33 0.9300
C33 C34 1.389(5)
C33 C32 1.364(5)
C41 H41A 0.9600
C41 H41B 0.9600
C41 H41C 0.9600
C34 H34 0.9300
C32 H32 0.9300
C39 H39A 0.9600
C39 H39B 0.9600
C39 H39C 0.9600
C40 H40A 0.9600
C40 H40B 0.9600
C40 H40C 0.9600
